data_2214552
loop_
_publ_author_name
'Neuba, Adam'
'Fl\"orke, Ulrich'
'Henkel, Gerald'

_publ_section_title <i>N</i>,<i>N</i>'-Bis(1,3-dimethylimidazolidin-2-ylidene)-2,2'-dithiodianiline
_journal_coeditor_code BT2431
_journal_issue 8
_journal_name_full 'Acta Crystallographica Section E'
_journal_page_first o3476
_journal_page_last o3477
_journal_paper_doi 10.1107/S1600536807033405
_journal_volume 63
_journal_year 2007
_chemical_formula_iupac 'C22 H28 N6 S2'
_chemical_formula_moiety 'C22 H28 N6 S2'
_chemical_formula_sum 'C22 H28 N6 S2'
_chemical_formula_weight 440.62
_chemical_name_systematic
;
N,N'-Bis(1,3-dimethylimidazolidin-2-ylidene)-2,2'-dithiodianiline
;
_space_group_IT_number 7
_symmetry_cell_setting monoclinic
_symmetry_space_group_name_Hall 'P -2yc'
_symmetry_space_group_name_H-M 'P 1 c 1'
_atom_sites_solution_hydrogens difmap
_atom_sites_solution_primary direct
_atom_sites_solution_secondary difmap
_audit_creation_method SHELXL-97
_cell_angle_alpha 90.00
_cell_angle_beta 104.333(3)
_cell_angle_gamma 90.00
_cell_formula_units_Z 2
_cell_length_a 8.2794(12)
_cell_length_b 10.1065(14)
_cell_length_c 13.7018(19)
_cell_measurement_reflns_used 913
_cell_measurement_temperature 120(2)
_cell_measurement_theta_max 28.15
_cell_measurement_theta_min 2.52
_cell_volume 1110.8(3)
_computing_cell_refinement 'SAINT (Bruker, 2002)'
_computing_data_collection 'SMART (Bruker, 2002)'
_computing_data_reduction SAINT
_computing_molecular_graphics SHELXTL
_computing_publication_material SHELXTL
_computing_structure_refinement SHELXTL
_computing_structure_solution 'SHELXTL (Bruker, 2002)'
_diffrn_ambient_temperature 120(2)
_diffrn_measured_fraction_theta_full 1.000
_diffrn_measured_fraction_theta_max 1.000
_diffrn_measurement_device_type 'Bruker SMART APEX'
_diffrn_measurement_method '\f and \w'
_diffrn_radiation_monochromator graphite
_diffrn_radiation_source 'sealed tube'
_diffrn_radiation_type MoK\a
_diffrn_radiation_wavelength 0.71073
_diffrn_reflns_av_R_equivalents 0.0329
_diffrn_reflns_av_sigmaI/netI 0.0447
_diffrn_reflns_limit_h_max 9
_diffrn_reflns_limit_h_min -10
_diffrn_reflns_limit_k_max 13
_diffrn_reflns_limit_k_min -13
_diffrn_reflns_limit_l_max 18
_diffrn_reflns_limit_l_min -15
_diffrn_reflns_number 8801
_diffrn_reflns_theta_full 27.87
_diffrn_reflns_theta_max 27.87
_diffrn_reflns_theta_min 2.02
_diffrn_standards_decay_% 0
_diffrn_standards_interval_time 430
_diffrn_standards_number 1565
_exptl_absorpt_coefficient_mu 0.261
_exptl_absorpt_correction_T_max 0.9118
_exptl_absorpt_correction_T_min 0.8981
_exptl_absorpt_correction_type multi-scan
_exptl_absorpt_process_details '(SADABS; Bruker, 2002)'
_exptl_crystal_colour colourless
_exptl_crystal_density_diffrn 1.317
_exptl_crystal_density_method 'not measured'
_exptl_crystal_description prism
_exptl_crystal_F_000 468
_exptl_crystal_size_max 0.42
_exptl_crystal_size_mid 0.39
_exptl_crystal_size_min 0.36
_refine_diff_density_max 0.353
_refine_diff_density_min -0.227
_refine_ls_abs_structure_details 'Flack H D (1983), Acta Cryst. A39, 876-881'
_refine_ls_abs_structure_Flack 0.34(6)
_refine_ls_extinction_method none
_refine_ls_goodness_of_fit_ref 1.059
_refine_ls_hydrogen_treatment constr
_refine_ls_matrix_type full
_refine_ls_number_parameters 276
_refine_ls_number_reflns 4209
_refine_ls_number_restraints 2
_refine_ls_restrained_S_all 1.059
_refine_ls_R_factor_all 0.0359
_refine_ls_R_factor_gt 0.0347
_refine_ls_shift/su_max 0.001
_refine_ls_shift/su_mean 0.000
_refine_ls_structure_factor_coef Fsqd
_refine_ls_weighting_details 'calc w=1/[\s^2^(Fo^2^)+(0.051P)^2^+0.0758P] where P=(Fo^2^+2Fc^2^)/3'
_refine_ls_weighting_scheme calc
_refine_ls_wR_factor_gt 0.0874
_refine_ls_wR_factor_ref 0.0883
_reflns_number_gt 4074
_reflns_number_total 4209
_reflns_threshold_expression I>2\s(I)
_cod_data_source_file bt2431.cif
_cod_data_source_block I
_cod_original_sg_symbol_H-M 'P c'
_cod_database_code 2214552
_cod_database_fobs_code 2214552

loop_
_symmetry_equiv_pos_as_xyz
'x, y, z'
'x, -y, z+1/2'

loop_
_atom_site_type_symbol
_atom_site_label
_atom_site_fract_x
_atom_site_fract_y
_atom_site_fract_z
_atom_site_U_iso_or_equiv
_atom_site_adp_type
_atom_site_calc_flag
_atom_site_refinement_flags
_atom_site_occupancy
S S1 0.55549(6) 0.30126(4) 0.67932(4) 0.02459(12) Uani d . 1
S S2 0.65522(6) 0.12261(4) 0.73258(4) 0.02580(12) Uani d . 1
N N1 0.4194(2) 0.50987(16) 0.54669(13) 0.0256(4) Uani d . 1
N N2 0.3726(2) 0.72951(16) 0.57965(14) 0.0254(4) Uani d . 1
N N3 0.5600(2) 0.69499(14) 0.49018(14) 0.0263(4) Uani d . 1
N N4 0.8884(2) -0.09539(16) 0.77503(14) 0.0272(4) Uani d . 1
N N5 1.0402(2) -0.1713(2) 0.94000(15) 0.0329(4) Uani d . 1
N N6 0.9051(2) -0.31590(17) 0.82600(16) 0.0338(5) Uani d . 1
C C1 0.4521(2) 0.63399(19) 0.53619(15) 0.0232(4) Uani d . 1
C C2 0.2088(3) 0.7044(2) 0.5944(2) 0.0382(6) Uani d . 1
H H2A 0.2052 0.6150 0.6215 0.057 Uiso calc R 1
H H2B 0.1258 0.7120 0.5298 0.057 Uiso calc R 1
H H2C 0.1842 0.7692 0.6420 0.057 Uiso calc R 1
C C3 0.4088(3) 0.86078(19) 0.54545(18) 0.0309(5) Uani d . 1
H H3A 0.4261 0.9263 0.6008 0.037 Uiso calc R 1
H H3B 0.3179 0.8918 0.4886 0.037 Uiso calc R 1
C C4 0.5678(3) 0.8371(2) 0.51246(18) 0.0310(5) Uani d . 1
H H4A 0.5699 0.8899 0.4519 0.037 Uiso calc R 1
H H4B 0.6673 0.8591 0.5669 0.037 Uiso calc R 1
C C5 0.7065(3) 0.6331(2) 0.46938(19) 0.0320(5) Uani d . 1
H H5A 0.6830 0.6092 0.3979 0.048 Uiso calc R 1
H H5B 0.7348 0.5533 0.5106 0.048 Uiso calc R 1
H H5C 0.8003 0.6952 0.4855 0.048 Uiso calc R 1
C C6 0.4730(2) 0.40803(19) 0.49286(16) 0.0243(4) Uani d . 1
C C7 0.4507(3) 0.4075(2) 0.38863(18) 0.0312(5) Uani d . 1
H H7A 0.4041 0.4829 0.3506 0.037 Uiso calc R 1
C C8 0.4953(3) 0.2983(2) 0.33941(18) 0.0343(5) Uani d . 1
H H8A 0.4807 0.3001 0.2684 0.041 Uiso calc R 1
C C9 0.5613(3) 0.1865(2) 0.39408(19) 0.0330(5) Uani d . 1
H H9A 0.5916 0.1117 0.3606 0.040 Uiso calc R 1
C C10 0.5827(3) 0.18485(18) 0.49752(18) 0.0282(4) Uani d . 1
H H10A 0.6288 0.1088 0.5350 0.034 Uiso calc R 1
C C11 0.5374(2) 0.29307(17) 0.54681(16) 0.0224(4) Uani d . 1
C C12 0.8746(3) 0.14206(19) 0.75131(15) 0.0246(4) Uani d . 1
C C13 0.9518(3) 0.2624(2) 0.74463(18) 0.0313(5) Uani d . 1
H H13A 0.8864 0.3404 0.7290 0.038 Uiso calc R 1
C C14 1.1245(3) 0.2698(2) 0.76067(19) 0.0378(5) Uani d . 1
H H14A 1.1769 0.3522 0.7556 0.045 Uiso calc R 1
C C15 1.2188(3) 0.1562(3) 0.78401(19) 0.0370(5) Uani d . 1
H H15A 1.3365 0.1608 0.7949 0.044 Uiso calc R 1
C C16 1.1434(3) 0.0360(2) 0.79161(17) 0.0317(5) Uani d . 1
H H16A 1.2101 -0.0412 0.8077 0.038 Uiso calc R 1
C C17 0.9701(3) 0.02614(19) 0.77599(15) 0.0249(4) Uani d . 1
C C18 0.9436(3) -0.1845(2) 0.84325(17) 0.0268(4) Uani d . 1
C C19 1.0216(4) -0.0560(3) 1.0000(2) 0.0419(6) Uani d . 1
H H19A 0.9221 -0.0665 1.0259 0.063 Uiso calc R 1
H H19B 1.0099 0.0236 0.9580 0.063 Uiso calc R 1
H H19C 1.1201 -0.0473 1.0566 0.063 Uiso calc R 1
C C20 1.0484(3) -0.2999(2) 0.9920(2) 0.0411(6) Uani d . 1
H H20A 0.9661 -0.3045 1.0335 0.049 Uiso calc R 1
H H20B 1.1613 -0.3165 1.0354 0.049 Uiso calc R 1
C C21 1.0063(3) -0.3963(2) 0.9055(2) 0.0383(6) Uani d . 1
H H21A 1.1080 -0.4284 0.8873 0.046 Uiso calc R 1
H H21B 0.9428 -0.4729 0.9214 0.046 Uiso calc R 1
C C22 0.8467(4) -0.3676(2) 0.7259(2) 0.0429(6) Uani d . 1
H H22A 0.9403 -0.4068 0.7041 0.064 Uiso calc R 1
H H22B 0.7980 -0.2959 0.6798 0.064 Uiso calc R 1
H H22C 0.7620 -0.4355 0.7253 0.064 Uiso calc R 1

loop_
_atom_site_aniso_label
_atom_site_aniso_U_11
_atom_site_aniso_U_22
_atom_site_aniso_U_33
_atom_site_aniso_U_12
_atom_site_aniso_U_13
_atom_site_aniso_U_23
S1 0.0266(3) 0.0221(2) 0.0259(2) 0.00218(18) 0.00804(19) 0.00260(18)
S2 0.0213(2) 0.0223(2) 0.0330(3) -0.00125(17) 0.00521(19) 0.00647(19)
N1 0.0261(9) 0.0233(7) 0.0274(9) 0.0044(6) 0.0064(7) 0.0029(6)
N2 0.0258(9) 0.0230(7) 0.0263(9) 0.0023(6) 0.0047(7) -0.0028(6)
N3 0.0282(10) 0.0219(7) 0.0296(10) 0.0016(6) 0.0088(7) 0.0014(6)
N4 0.0230(9) 0.0245(7) 0.0306(9) 0.0001(6) -0.0001(7) 0.0027(7)
N5 0.0265(10) 0.0428(10) 0.0273(10) -0.0012(8) 0.0025(8) 0.0063(8)
N6 0.0294(10) 0.0259(8) 0.0419(12) 0.0045(7) 0.0008(9) 0.0063(7)
C1 0.0196(10) 0.0277(9) 0.0197(10) 0.0042(7) 0.0000(8) 0.0017(7)
C2 0.0278(12) 0.0357(11) 0.0533(17) 0.0040(9) 0.0143(11) -0.0082(10)
C3 0.0346(12) 0.0245(9) 0.0316(12) 0.0037(8) 0.0045(9) 0.0000(8)
C4 0.0332(12) 0.0229(9) 0.0346(12) -0.0009(8) 0.0043(9) -0.0012(8)
C5 0.0273(11) 0.0335(11) 0.0375(12) 0.0011(8) 0.0121(9) 0.0009(8)
C6 0.0199(10) 0.0250(8) 0.0275(11) 0.0011(7) 0.0049(8) 0.0009(7)
C7 0.0262(11) 0.0344(10) 0.0296(11) 0.0053(8) 0.0006(9) 0.0037(9)
C8 0.0327(13) 0.0448(12) 0.0244(11) -0.0012(9) 0.0054(9) -0.0046(9)
C9 0.0332(13) 0.0322(10) 0.0352(13) -0.0012(8) 0.0117(10) -0.0105(9)
C10 0.0259(11) 0.0225(8) 0.0365(12) 0.0008(7) 0.0085(9) -0.0012(8)
C11 0.0172(9) 0.0244(8) 0.0255(10) -0.0021(7) 0.0048(7) -0.0001(7)
C12 0.0214(10) 0.0276(9) 0.0235(10) -0.0028(7) 0.0029(8) 0.0006(7)
C13 0.0316(12) 0.0257(9) 0.0352(12) -0.0040(8) 0.0055(9) 0.0040(8)
C14 0.0332(13) 0.0407(11) 0.0368(13) -0.0137(9) 0.0038(10) 0.0074(9)
C15 0.0224(11) 0.0543(13) 0.0326(12) -0.0061(10) 0.0036(9) 0.0097(10)
C16 0.0234(11) 0.0409(11) 0.0292(11) 0.0032(8) 0.0039(8) 0.0061(9)
C17 0.0250(10) 0.0285(9) 0.0198(9) -0.0021(7) 0.0032(7) 0.0014(7)
C18 0.0182(10) 0.0292(9) 0.0311(11) 0.0012(7) 0.0025(8) 0.0017(7)
C19 0.0423(14) 0.0529(13) 0.0310(13) -0.0202(11) 0.0100(10) -0.0038(10)
C20 0.0300(13) 0.0553(14) 0.0368(14) 0.0031(10) 0.0060(10) 0.0198(11)
C21 0.0261(12) 0.0350(11) 0.0524(16) 0.0036(8) 0.0071(10) 0.0190(10)
C22 0.0491(16) 0.0256(10) 0.0465(15) -0.0001(9) -0.0020(12) -0.0008(9)

loop_
_atom_type_symbol
_atom_type_description
_atom_type_scat_dispersion_real
_atom_type_scat_dispersion_imag
_atom_type_scat_source
C C 0.0033 0.0016 'International Tables Vol C Tables 4.2.6.8 and 6.1.1.4'
H H 0.0000 0.0000 'International Tables Vol C Tables 4.2.6.8 and 6.1.1.4'
N N 0.0061 0.0033 'International Tables Vol C Tables 4.2.6.8 and 6.1.1.4'
S S 0.1246 0.1234 'International Tables Vol C Tables 4.2.6.8 and 6.1.1.4'

loop_
_geom_angle_atom_site_label_1
_geom_angle_atom_site_label_2
_geom_angle_atom_site_label_3
_geom_angle
_geom_angle_publ_flag
C11 S1 S2 104.29(6) y
C12 S2 S1 105.15(7) y
C1 N1 C6 123.32(19) y
C1 N2 C2 120.12(17) ?
C1 N2 C3 109.76(19) ?
C2 N2 C3 118.61(18) ?
C1 N3 C5 124.81(16) ?
C1 N3 C4 110.31(18) ?
C5 N3 C4 117.79(18) ?
C18 N4 C17 121.27(18) y
C18 N5 C19 120.3(2) ?
C18 N5 C20 109.09(19) ?
C19 N5 C20 115.5(2) ?
C18 N6 C22 121.73(19) ?
C18 N6 C21 110.3(2) ?
C22 N6 C21 120.65(19) ?
N1 C1 N3 131.85(19) ?
N1 C1 N2 119.5(2) ?
N3 C1 N2 108.66(17) ?
N2 C2 H2A 109.5 ?
N2 C2 H2B 109.5 ?
H2A C2 H2B 109.5 ?
N2 C2 H2C 109.5 ?
H2A C2 H2C 109.5 ?
H2B C2 H2C 109.5 ?
N2 C3 C4 102.41(16) ?
N2 C3 H3A 111.3 ?
C4 C3 H3A 111.3 ?
N2 C3 H3B 111.3 ?
C4 C3 H3B 111.3 ?
H3A C3 H3B 109.2 ?
N3 C4 C3 102.73(17) ?
N3 C4 H4A 111.2 ?
C3 C4 H4A 111.2 ?
N3 C4 H4B 111.2 ?
C3 C4 H4B 111.2 ?
H4A C4 H4B 109.1 ?
N3 C5 H5A 109.5 ?
N3 C5 H5B 109.5 ?
H5A C5 H5B 109.5 ?
N3 C5 H5C 109.5 ?
H5A C5 H5C 109.5 ?
H5B C5 H5C 109.5 ?
C7 C6 N1 124.29(18) ?
C7 C6 C11 118.10(18) ?
N1 C6 C11 117.25(19) ?
C8 C7 C6 121.1(2) ?
C8 C7 H7A 119.4 ?
C6 C7 H7A 119.4 ?
C7 C8 C9 120.0(2) ?
C7 C8 H8A 120.0 ?
C9 C8 H8A 120.0 ?
C10 C9 C8 119.7(2) ?
C10 C9 H9A 120.2 ?
C8 C9 H9A 120.2 ?
C9 C10 C11 120.54(19) ?
C9 C10 H10A 119.7 ?
C11 C10 H10A 119.7 ?
C10 C11 C6 120.6(2) ?
C10 C11 S1 124.58(16) ?
C6 C11 S1 114.86(15) ?
C13 C12 C17 120.3(2) ?
C13 C12 S2 123.86(17) ?
C17 C12 S2 115.80(15) ?
C12 C13 C14 120.5(2) ?
C12 C13 H13A 119.8 ?
C14 C13 H13A 119.8 ?
C15 C14 C13 119.5(2) ?
C15 C14 H14A 120.3 ?
C13 C14 H14A 120.3 ?
C14 C15 C16 120.6(2) ?
C14 C15 H15A 119.7 ?
C16 C15 H15A 119.7 ?
C15 C16 C17 121.0(2) ?
C15 C16 H16A 119.5 ?
C17 C16 H16A 119.5 ?
N4 C17 C16 122.52(19) ?
N4 C17 C12 119.12(19) ?
C16 C17 C12 118.11(18) ?
N4 C18 N6 121.5(2) ?
N4 C18 N5 130.2(2) ?
N6 C18 N5 108.33(18) ?
N5 C19 H19A 109.5 ?
N5 C19 H19B 109.5 ?
H19A C19 H19B 109.5 ?
N5 C19 H19C 109.5 ?
H19A C19 H19C 109.5 ?
H19B C19 H19C 109.5 ?
N5 C20 C21 102.4(2) ?
N5 C20 H20A 111.3 ?
C21 C20 H20A 111.3 ?
N5 C20 H20B 111.3 ?
C21 C20 H20B 111.3 ?
H20A C20 H20B 109.2 ?
N6 C21 C20 101.97(19) ?
N6 C21 H21A 111.4 ?
C20 C21 H21A 111.4 ?
N6 C21 H21B 111.4 ?
C20 C21 H21B 111.4 ?
H21A C21 H21B 109.2 ?
N6 C22 H22A 109.5 ?
N6 C22 H22B 109.5 ?
H22A C22 H22B 109.5 ?
N6 C22 H22C 109.5 ?
H22A C22 H22C 109.5 ?
H22B C22 H22C 109.5 ?

loop_
_geom_bond_atom_site_label_1
_geom_bond_atom_site_label_2
_geom_bond_distance
_geom_bond_publ_flag
S1 C11 1.786(2) y
S1 S2 2.0435(7) y
S2 C12 1.781(2) y
N1 C1 1.299(3) y
N1 C6 1.401(3) y
N2 C1 1.383(3) y
N2 C2 1.442(3) ?
N2 C3 1.463(3) ?
N3 C1 1.362(3) y
N3 C5 1.454(3) ?
N3 C4 1.466(2) ?
N4 C18 1.297(3) y
N4 C17 1.401(3) y
N5 C18 1.375(3) y
N5 C19 1.457(3) ?
N5 C20 1.475(3) ?
N6 C18 1.373(3) y
N6 C22 1.435(3) ?
N6 C21 1.448(3) ?
C2 H2A 0.9800 ?
C2 H2B 0.9800 ?
C2 H2C 0.9800 ?
C3 C4 1.513(3) ?
C3 H3A 0.9900 ?
C3 H3B 0.9900 ?
C4 H4A 0.9900 ?
C4 H4B 0.9900 ?
C5 H5A 0.9800 ?
C5 H5B 0.9800 ?
C5 H5C 0.9800 ?
C6 C7 1.394(3) ?
C6 C11 1.409(3) ?
C7 C8 1.390(3) ?
C7 H7A 0.9500 ?
C8 C9 1.391(3) ?
C8 H8A 0.9500 ?
C9 C10 1.384(3) ?
C9 H9A 0.9500 ?
C10 C11 1.385(3) ?
C10 H10A 0.9500 ?
C12 C13 1.388(3) ?
C12 C17 1.407(3) ?
C13 C14 1.394(3) ?
C13 H13A 0.9500 ?
C14 C15 1.380(4) ?
C14 H14A 0.9500 ?
C15 C16 1.382(3) ?
C15 H15A 0.9500 ?
C16 C17 1.401(3) ?
C16 H16A 0.9500 ?
C19 H19A 0.9800 ?
C19 H19B 0.9800 ?
C19 H19C 0.9800 ?
C20 C21 1.507(4) ?
C20 H20A 0.9900 ?
C20 H20B 0.9900 ?
C21 H21A 0.9900 ?
C21 H21B 0.9900 ?
C22 H22A 0.9800 ?
C22 H22B 0.9800 ?
C22 H22C 0.9800 ?

loop_
_geom_hbond_atom_site_label_D
_geom_hbond_atom_site_label_H
_geom_hbond_atom_site_label_A
_geom_hbond_site_symmetry_A
_geom_hbond_distance_DH
_geom_hbond_distance_HA
_geom_hbond_distance_DA
_geom_hbond_angle_DHA
C8 H8A N2 2_564 0.95 2.54 3.463(3) 164.8

loop_
_geom_torsion_atom_site_label_1
_geom_torsion_atom_site_label_2
_geom_torsion_atom_site_label_3
_geom_torsion_atom_site_label_4
_geom_torsion
_geom_torsion_publ_flag
C11 S1 S2 C12 84.65(10) y
C6 N1 C1 N3 -12.6(3) ?
C6 N1 C1 N2 169.64(18) ?
C5 N3 C1 N1 -21.9(4) ?
C4 N3 C1 N1 -171.5(2) ?
C5 N3 C1 N2 156.0(2) ?
C4 N3 C1 N2 6.4(2) ?
C2 N2 C1 N1 -28.6(3) ?
C3 N2 C1 N1 -171.40(18) ?
C2 N2 C1 N3 153.2(2) ?
C3 N2 C1 N3 10.4(2) ?
C1 N2 C3 C4 -21.8(2) ?
C2 N2 C3 C4 -165.25(19) ?
C1 N3 C4 C3 -19.5(2) ?
C5 N3 C4 C3 -171.50(19) ?
N2 C3 C4 N3 23.9(2) ?
C1 N1 C6 C7 -50.4(3) ?
C1 N1 C6 C11 136.7(2) ?
N1 C6 C7 C8 -174.8(2) ?
C11 C6 C7 C8 -2.0(3) ?
C6 C7 C8 C9 0.9(4) ?
C7 C8 C9 C10 -0.2(4) ?
C8 C9 C10 C11 0.6(3) ?
C9 C10 C11 C6 -1.7(3) ?
C9 C10 C11 S1 178.80(17) ?
C7 C6 C11 C10 2.3(3) ?
N1 C6 C11 C10 175.74(19) ?
C7 C6 C11 S1 -178.12(16) ?
N1 C6 C11 S1 -4.7(2) ?
S2 S1 C11 C10 0.55(19) y
S2 S1 C11 C6 -178.97(14) ?
S1 S2 C12 C13 9.0(2) y
S1 S2 C12 C17 -172.24(15) ?
C17 C12 C13 C14 1.0(4) ?
S2 C12 C13 C14 179.77(19) ?
C12 C13 C14 C15 -0.4(4) ?
C13 C14 C15 C16 0.0(4) ?
C14 C15 C16 C17 -0.1(4) ?
C18 N4 C17 C16 45.6(3) ?
C18 N4 C17 C12 -140.4(2) ?
C15 C16 C17 N4 174.7(2) ?
C15 C16 C17 C12 0.6(3) ?
C13 C12 C17 N4 -175.4(2) ?
S2 C12 C17 N4 5.8(3) ?
C13 C12 C17 C16 -1.1(3) ?
S2 C12 C17 C16 -179.95(17) ?
C17 N4 C18 N6 -156.8(2) ?
C17 N4 C18 N5 24.8(4) ?
C22 N6 C18 N4 19.0(4) ?
C21 N6 C18 N4 169.2(2) ?
C22 N6 C18 N5 -162.3(2) ?
C21 N6 C18 N5 -12.1(3) ?
C19 N5 C18 N4 34.9(4) ?
C20 N5 C18 N4 171.7(2) ?
C19 N5 C18 N6 -143.7(2) ?
C20 N5 C18 N6 -6.8(3) ?
C18 N5 C20 C21 21.7(3) ?
C19 N5 C20 C21 160.8(2) ?
C18 N6 C21 C20 25.1(3) ?
C22 N6 C21 C20 175.6(2) ?
N5 C20 C21 N6 -27.1(2) ?

loop_
_cod_related_entry_id
_cod_related_entry_database
_cod_related_entry_code
1 ChemSpider 21123961
